data_1536324
loop_
_publ_author_name
'Onaka, Satoru'

_publ_section_title
;
 The crystal structure of trichlorotin-pentacarbonylmanganese,
 Cl~3~Sn--Mn(CO)~5~
;
_journal_issue 1
_journal_name_full 'Bulletin of the Chemical Society of Japan'
_journal_page_first 319
_journal_page_last 323
_journal_paper_doi 10.1246/bcsj.48.319
_journal_volume 48
_journal_year 1975
_chemical_formula_sum 'C5 Cl3 Mn O5 Sn'
_chemical_name_systematic 'Cl3 Sn (Mn (C O)5)'
_space_group_IT_number 14
_symmetry_space_group_name_Hall '-P 2ybc'
_symmetry_space_group_name_H-M 'P 1 21/c 1'
_cell_angle_alpha 90
_cell_angle_beta 97.39
_cell_angle_gamma 90
_cell_formula_units_Z 8
_cell_length_a 14.1
_cell_length_b 13.38
_cell_length_c 13.27
_cell_volume 2482.697
_citation_journal_id_ASTM BCSJA8
_cod_data_source_file Onaka_BCSJA8_1975_1678.cif
_cod_data_source_block C5Cl3Mn1O5Sn1
_cod_original_formula_sum 'C5 Cl3 Mn1 O5 Sn1'
_cod_database_code 1536324

loop_
_symmetry_equiv_pos_as_xyz
x,y,z
-x,y+1/2,-z+1/2
-x,-y,-z
x,-y-1/2,z-1/2

loop_
_atom_site_label
_atom_site_type_symbol
_atom_site_fract_x
_atom_site_fract_y
_atom_site_fract_z
_atom_site_occupancy
_atom_site_U_iso_or_equiv
Cl6 Cl-1 0.3542 0.0043 0.4303 1 0.0
O6 O-2 0.386 0.5263 0.4572 1 0.0
O10 O-2 0.2072 0.2552 0.4491 1 0.0
C1 C+2 0.8852 0.4406 0.0442 1 0.0
O5 O-2 0.9828 0.2417 -0.0949 1 0.0
Cl5 Cl-1 0.3098 0.0874 0.1673 1 0.0
Mn2 Mn+1 0.3918 0.3141 0.3819 1 0.0
Sn1 Sn+2 0.9034 0.1297 0.153 1 0.0
Sn2 Sn+2 0.4016 0.1296 0.3219 1 0.0
Cl1 Cl-1 0.8011 0.0908 0.2759 1 0.0
O1 O-2 0.8883 0.5233 0.0133 1 0.0
Mn1 Mn+1 0.8928 0.3112 0.088 1 0.0
C10 C+2 0.2735 0.2762 0.4224 1 0.0
C6 C+2 0.3862 0.4494 0.4273 1 0.0
C4 C+2 0.776 0.2859 0.02 1 0.0
O8 O-2 0.5833 0.35 0.3058 1 0.0
C3 C+2 0.8318 0.3496 0.208 1 0.0
C5 C+2 0.9497 0.2651 -0.0258 1 0.0
C7 C+2 0.3284 0.3466 0.2555 1 0.0
Cl4 Cl-1 0.5512 0.0704 0.2919 1 0.0
C8 C+2 0.5109 0.3355 0.3367 1 0.0
O9 O-2 0.4927 0.2428 0.5822 1 0.0
C9 C+2 0.4522 0.2715 0.5049 1 0.0
O4 O-2 0.7024 0.2605 -0.0185 1 0.0
O2 O-2 1.0839 0.3437 0.2074 1 0.0
Cl3 Cl-1 0.8666 -0.0017 0.0359 1 0.0
O7 O-2 0.2983 0.367 0.1736 1 0.0
Cl2 Cl-1 1.0474 0.0731 0.2343 1 0.0
O3 O-2 0.7991 0.3644 0.2742 1 0.0
C2 C+2 1.0137 0.334 0.1607 1 0.0
